data_4106998
loop_
_publ_author_name
'Ruwei Shen'
'Tieqiao Chen'
'Yalei Zhao'
'Renhua Qiu'
'Yongbo Zhou'
'Shuangfeng Yin'
'Xiangbo Wang'
'Midori Goto'
'Li-Biao Han'

_publ_section_title
;
 Facile Regio- and Stereoselective Hydrometalation of Alkynes with a
 Combination of Carboxylic Acids and Group 10 Transition Metal Complexes:
 Selective Hydrogenation of Alkynes with Formic Acid
;
_journal_name_full 'Journal of the American Chemical Society'
_journal_page_first 17037
_journal_page_last 17044
_journal_paper_doi 10.1021/ja2069246
_journal_volume 133
_journal_year 2011
_chemical_formula_sum 'C28 H44 Ni O2 P2'
_chemical_formula_weight 533.28
_chemical_name_systematic
; 
 ? 
;
_space_group_IT_number 14
_symmetry_cell_setting monoclinic
_symmetry_space_group_name_Hall '-P 2yn'
_symmetry_space_group_name_H-M 'P 1 21/n 1'
_atom_sites_solution_hydrogens geom
_atom_sites_solution_primary direct
_atom_sites_solution_secondary difmap
_audit_creation_method SHELXL-97
_cell_angle_alpha 90.00
_cell_angle_beta 93.5660(10)
_cell_angle_gamma 90.00
_cell_formula_units_Z 4
_cell_length_a 13.9737(19)
_cell_length_b 14.2809(19)
_cell_length_c 14.517(2)
_cell_measurement_reflns_used 9355
_cell_measurement_temperature 183(2)
_cell_measurement_theta_max 28.49
_cell_measurement_theta_min 2.43
_cell_volume 2891.4(7)
_computing_cell_refinement 'Bruker SAINT'
_computing_data_collection 'Bruker APEX2'
_computing_data_reduction 'Bruker SAINT'
_computing_molecular_graphics 'Bruker SHELXTL'
_computing_publication_material 'Bruker SHELXTL'
_computing_structure_refinement 'SHELXL-97 (Sheldrick, 1997)'
_computing_structure_solution 'SHELXS-97 (Sheldrick, 1990)'
_diffrn_ambient_temperature 183(2)
_diffrn_detector_area_resol_mean 8.333
_diffrn_measured_fraction_theta_full 1.000
_diffrn_measured_fraction_theta_max 0.931
_diffrn_measurement_device_type 'Bruker APEX-II CCD'
_diffrn_measurement_method '\f and \w scans'
_diffrn_radiation_monochromator graphite
_diffrn_radiation_source 'rotating unit'
_diffrn_radiation_type MoK\a
_diffrn_radiation_wavelength 0.71073
_diffrn_reflns_av_R_equivalents 0.0231
_diffrn_reflns_av_sigmaI/netI 0.0181
_diffrn_reflns_limit_h_max 17
_diffrn_reflns_limit_h_min -18
_diffrn_reflns_limit_k_max 18
_diffrn_reflns_limit_k_min -19
_diffrn_reflns_limit_l_max 19
_diffrn_reflns_limit_l_min -19
_diffrn_reflns_number 29988
_diffrn_reflns_theta_full 27.00
_diffrn_reflns_theta_max 28.67
_diffrn_reflns_theta_min 1.96
_diffrn_standards_decay_% 0.0
_exptl_absorpt_coefficient_mu 0.803
_exptl_absorpt_correction_T_max 0.9610
_exptl_absorpt_correction_T_min 0.7947
_exptl_absorpt_correction_type multi-scan
_exptl_absorpt_process_details sadabs
_exptl_crystal_colour red
_exptl_crystal_density_diffrn 1.225
_exptl_crystal_description plate
_exptl_crystal_F_000 1144
_exptl_crystal_size_max 0.30
_exptl_crystal_size_mid 0.30
_exptl_crystal_size_min 0.05
_refine_diff_density_max 0.330
_refine_diff_density_min -0.236
_refine_diff_density_rms 0.042
_refine_ls_extinction_method none
_refine_ls_goodness_of_fit_ref 1.011
_refine_ls_hydrogen_treatment constr
_refine_ls_matrix_type full
_refine_ls_number_parameters 305
_refine_ls_number_reflns 6937
_refine_ls_number_restraints 0
_refine_ls_restrained_S_all 1.011
_refine_ls_R_factor_all 0.0271
_refine_ls_R_factor_gt 0.0239
_refine_ls_shift/su_max 0.010
_refine_ls_shift/su_mean 0.000
_refine_ls_structure_factor_coef Fsqd
_refine_ls_weighting_details 'calc w=1/[\s^2^(Fo^2^)+(0.0386P)^2^+0.7811P] where P=(Fo^2^+2Fc^2^)/3'
_refine_ls_weighting_scheme calc
_refine_ls_wR_factor_gt 0.0657
_refine_ls_wR_factor_ref 0.0681
_reflns_number_gt 6354
_reflns_number_total 6937
_reflns_threshold_expression >2sigma(I)
_cod_data_source_file ja2069246_si_002_3.cif
_cod_data_source_block 2c
_cod_database_code 4106998

loop_
_symmetry_equiv_pos_as_xyz
'x, y, z'
'-x+1/2, y+1/2, -z+1/2'
'-x, -y, -z'
'x-1/2, -y-1/2, z-1/2'

loop_
_atom_site_label
_atom_site_type_symbol
_atom_site_fract_x
_atom_site_fract_y
_atom_site_fract_z
_atom_site_U_iso_or_equiv
_atom_site_adp_type
_atom_site_occupancy
_atom_site_symmetry_multiplicity
_atom_site_calc_flag
_atom_site_refinement_flags
C1 C 0.44408(8) 0.70711(8) 0.22191(7) 0.0235(2) Uani 1 1 d .
C2 C 0.50615(8) 0.62277(8) 0.23449(7) 0.0243(2) Uani 1 1 d .
C3 C 0.49249(9) 0.54417(8) 0.17782(8) 0.0300(2) Uani 1 1 d .
H3 H 0.4386 0.5420 0.1347 0.036 Uiso 1 1 calc R
C4 C 0.55608(10) 0.46908(9) 0.18318(10) 0.0383(3) Uani 1 1 d .
H4 H 0.5455 0.4164 0.1439 0.046 Uiso 1 1 calc R
C5 C 0.63497(10) 0.47148(10) 0.24608(10) 0.0403(3) Uani 1 1 d .
H5 H 0.6786 0.4204 0.2498 0.048 Uiso 1 1 calc R
C6 C 0.65021(9) 0.54815(9) 0.30327(9) 0.0347(3) Uani 1 1 d .
H6 H 0.7039 0.5494 0.3468 0.042 Uiso 1 1 calc R
C7 C 0.58717(8) 0.62310(9) 0.29712(8) 0.0286(2) Uani 1 1 d .
H7 H 0.5989 0.6759 0.3360 0.034 Uiso 1 1 calc R
C8 C 0.41563(9) 0.75970(9) 0.29249(8) 0.0280(2) Uani 1 1 d .
H8 H 0.3872 0.8179 0.2747 0.034 Uiso 1 1 calc R
C9 C 0.42146(9) 0.74157(10) 0.39298(8) 0.0329(3) Uani 1 1 d .
C10 C 0.42807(10) 0.65221(12) 0.43210(9) 0.0423(3) Uani 1 1 d .
H10 H 0.4295 0.5991 0.3929 0.051 Uiso 1 1 calc R
C11 C 0.43258(11) 0.63943(16) 0.52725(10) 0.0563(5) Uani 1 1 d .
H11 H 0.4387 0.5782 0.5524 0.068 Uiso 1 1 calc R
C12 C 0.42816(12) 0.71568(18) 0.58505(10) 0.0626(6) Uani 1 1 d .
H12 H 0.4318 0.7070 0.6501 0.075 Uiso 1 1 calc R
C13 C 0.41856(11) 0.80382(17) 0.54885(11) 0.0590(5) Uani 1 1 d .
H13 H 0.4143 0.8561 0.5889 0.071 Uiso 1 1 calc R
C14 C 0.41502(9) 0.81754(13) 0.45323(10) 0.0438(3) Uani 1 1 d .
H14 H 0.4082 0.8791 0.4289 0.053 Uiso 1 1 calc R
C15 C 0.36184(8) 0.80544(8) -0.08163(8) 0.0267(2) Uani 1 1 d .
C16 C 0.35702(12) 0.79493(10) -0.18583(8) 0.0406(3) Uani 1 1 d .
H16A H 0.3039 0.7531 -0.2053 0.061 Uiso 1 1 calc R
H16B H 0.4174 0.7684 -0.2048 0.061 Uiso 1 1 calc R
H16C H 0.3466 0.8564 -0.2147 0.061 Uiso 1 1 calc R
C17 C 0.61810(9) 0.85288(9) 0.17671(9) 0.0323(3) Uani 1 1 d .
H17A H 0.6181 0.8153 0.2340 0.039 Uiso 1 1 calc R
H17B H 0.6856 0.8669 0.1649 0.039 Uiso 1 1 calc R
C18 C 0.56528(13) 0.94430(10) 0.19088(11) 0.0472(4) Uani 1 1 d .
H18A H 0.5759 0.9869 0.1396 0.071 Uiso 1 1 calc R
H18B H 0.5894 0.9731 0.2490 0.071 Uiso 1 1 calc R
H18C H 0.4965 0.9318 0.1931 0.071 Uiso 1 1 calc R
C19 C 0.65468(9) 0.69246(9) 0.06801(9) 0.0332(3) Uani 1 1 d .
H19A H 0.7181 0.7223 0.0630 0.040 Uiso 1 1 calc R
H19B H 0.6584 0.6529 0.1241 0.040 Uiso 1 1 calc R
C20 C 0.63345(13) 0.63027(12) -0.01595(12) 0.0535(4) Uani 1 1 d .
H20A H 0.5709 0.6001 -0.0115 0.080 Uiso 1 1 calc R
H20B H 0.6833 0.5822 -0.0183 0.080 Uiso 1 1 calc R
H20C H 0.6325 0.6684 -0.0721 0.080 Uiso 1 1 calc R
C21 C 0.57673(9) 0.85917(10) -0.01991(9) 0.0342(3) Uani 1 1 d .
H21A H 0.5541 0.8237 -0.0757 0.041 Uiso 1 1 calc R
H21B H 0.5335 0.9136 -0.0147 0.041 Uiso 1 1 calc R
C22 C 0.67743(11) 0.89587(12) -0.03445(11) 0.0461(3) Uani 1 1 d .
H22A H 0.6997 0.9343 0.0186 0.069 Uiso 1 1 calc R
H22B H 0.6760 0.9339 -0.0907 0.069 Uiso 1 1 calc R
H22C H 0.7212 0.8429 -0.0405 0.069 Uiso 1 1 calc R
C23 C 0.18431(9) 0.69152(10) 0.00896(9) 0.0326(3) Uani 1 1 d .
H23A H 0.1167 0.6919 0.0257 0.039 Uiso 1 1 calc R
H23B H 0.1940 0.7472 -0.0300 0.039 Uiso 1 1 calc R
C24 C 0.20121(12) 0.60403(12) -0.04765(10) 0.0485(4) Uani 1 1 d .
H24A H 0.2694 0.5995 -0.0594 0.073 Uiso 1 1 calc R
H24B H 0.1631 0.6077 -0.1065 0.073 Uiso 1 1 calc R
H24C H 0.1821 0.5486 -0.0135 0.073 Uiso 1 1 calc R
C25 C 0.19970(9) 0.79052(10) 0.17947(9) 0.0353(3) Uani 1 1 d .
H25A H 0.1308 0.7741 0.1784 0.042 Uiso 1 1 calc R
H25B H 0.2253 0.7894 0.2446 0.042 Uiso 1 1 calc R
C26 C 0.20932(14) 0.88905(11) 0.14207(13) 0.0550(4) Uani 1 1 d .
H26A H 0.2773 0.9059 0.1424 0.082 Uiso 1 1 calc R
H26B H 0.1761 0.9331 0.1809 0.082 Uiso 1 1 calc R
H4C H 0.1807 0.8918 0.0788 0.082 Uiso 1 1 calc R
C27 C 0.23848(9) 0.59383(10) 0.17841(9) 0.0352(3) Uani 1 1 d .
H27A H 0.2648 0.5404 0.1446 0.042 Uiso 1 1 calc R
H27B H 0.2744 0.5972 0.2393 0.042 Uiso 1 1 calc R
C28 C 0.13347(11) 0.57255(12) 0.19443(12) 0.0495(4) Uani 1 1 d .
H28A H 0.1072 0.6227 0.2315 0.074 Uiso 1 1 calc R
H28B H 0.1293 0.5129 0.2272 0.074 Uiso 1 1 calc R
H28C H 0.0967 0.5685 0.1349 0.074 Uiso 1 1 calc R
Ni1 Ni 0.415553(9) 0.732791(10) 0.094337(9) 0.02008(5) Uani 1 1 d .
O1 O 0.39576(6) 0.73349(6) -0.03775(5) 0.02585(17) Uani 1 1 d .
O2 O 0.33522(7) 0.87820(7) -0.04616(6) 0.0381(2) Uani 1 1 d .
P1 P 0.56474(2) 0.78392(2) 0.08103(2) 0.02289(7) Uani 1 1 d .
P2 P 0.26234(2) 0.70145(2) 0.114734(19) 0.02361(7) Uani 1 1 d .

loop_
_atom_site_aniso_label
_atom_site_aniso_U_11
_atom_site_aniso_U_22
_atom_site_aniso_U_33
_atom_site_aniso_U_23
_atom_site_aniso_U_13
_atom_site_aniso_U_12
C1 0.0219(5) 0.0260(5) 0.0221(5) 0.0020(4) -0.0028(4) -0.0026(4)
C2 0.0239(5) 0.0275(5) 0.0214(5) 0.0041(4) -0.0006(4) -0.0004(4)
C3 0.0274(6) 0.0305(6) 0.0309(6) 0.0000(5) -0.0071(5) 0.0013(5)
C4 0.0386(7) 0.0291(6) 0.0459(7) -0.0042(5) -0.0077(6) 0.0045(5)
C5 0.0354(7) 0.0334(6) 0.0508(8) 0.0049(6) -0.0084(6) 0.0094(5)
C6 0.0281(6) 0.0395(7) 0.0352(6) 0.0083(5) -0.0089(5) 0.0014(5)
C7 0.0280(6) 0.0322(6) 0.0248(5) 0.0028(4) -0.0041(4) -0.0028(5)
C8 0.0272(6) 0.0305(6) 0.0260(6) -0.0010(4) -0.0012(4) 0.0005(4)
C9 0.0218(5) 0.0523(8) 0.0247(6) -0.0052(5) 0.0011(4) -0.0008(5)
C10 0.0376(7) 0.0610(9) 0.0287(6) 0.0068(6) 0.0065(5) -0.0015(6)
C11 0.0406(8) 0.0963(14) 0.0328(7) 0.0176(8) 0.0086(6) 0.0004(8)
C12 0.0342(8) 0.1293(19) 0.0248(7) 0.0001(9) 0.0058(6) -0.0025(9)
C13 0.0300(7) 0.1114(16) 0.0361(8) -0.0327(9) 0.0071(6) -0.0039(8)
C14 0.0269(6) 0.0681(10) 0.0367(7) -0.0179(7) 0.0029(5) 0.0007(6)
C15 0.0249(5) 0.0326(6) 0.0224(5) 0.0009(4) -0.0004(4) -0.0008(4)
C16 0.0574(9) 0.0414(7) 0.0225(6) 0.0008(5) -0.0021(6) 0.0074(6)
C17 0.0320(6) 0.0322(6) 0.0318(6) -0.0034(5) -0.0040(5) -0.0074(5)
C18 0.0653(10) 0.0303(7) 0.0466(8) -0.0066(6) 0.0086(7) -0.0022(6)
C19 0.0221(5) 0.0365(6) 0.0411(7) -0.0026(5) 0.0028(5) 0.0047(5)
C20 0.0573(10) 0.0521(9) 0.0513(9) -0.0176(7) 0.0049(7) 0.0156(8)
C21 0.0311(6) 0.0406(7) 0.0311(6) 0.0080(5) 0.0034(5) -0.0052(5)
C22 0.0392(7) 0.0543(9) 0.0458(8) 0.0057(7) 0.0098(6) -0.0159(6)
C23 0.0227(5) 0.0441(7) 0.0303(6) 0.0039(5) -0.0043(4) -0.0046(5)
C24 0.0516(9) 0.0559(9) 0.0374(7) -0.0104(7) -0.0028(6) -0.0142(7)
C25 0.0271(6) 0.0411(7) 0.0381(7) -0.0067(5) 0.0061(5) 0.0025(5)
C26 0.0637(10) 0.0354(8) 0.0673(11) -0.0082(7) 0.0155(8) 0.0072(7)
C27 0.0309(6) 0.0367(6) 0.0378(7) 0.0113(5) 0.0021(5) -0.0048(5)
C28 0.0377(8) 0.0537(9) 0.0576(9) 0.0171(7) 0.0077(7) -0.0134(7)
Ni1 0.01793(8) 0.02304(8) 0.01903(8) 0.00130(5) -0.00089(5) 0.00070(5)
O1 0.0256(4) 0.0299(4) 0.0219(4) 0.0014(3) -0.0008(3) 0.0002(3)
O2 0.0479(5) 0.0352(5) 0.0311(4) -0.0013(4) 0.0018(4) 0.0103(4)
P1 0.01821(13) 0.02636(13) 0.02393(14) -0.00010(10) -0.00009(10) -0.00048(10)
P2 0.01920(13) 0.02766(14) 0.02388(14) 0.00198(11) 0.00073(10) -0.00092(10)

loop_
_atom_type_symbol
_atom_type_description
_atom_type_scat_dispersion_real
_atom_type_scat_dispersion_imag
_atom_type_scat_source
C C 0.0033 0.0016 'International Tables Vol C Tables 4.2.6.8 and 6.1.1.4'
H H 0.0000 0.0000 'International Tables Vol C Tables 4.2.6.8 and 6.1.1.4'
O O 0.0106 0.0060 'International Tables Vol C Tables 4.2.6.8 and 6.1.1.4'
P P 0.1023 0.0942 'International Tables Vol C Tables 4.2.6.8 and 6.1.1.4'
Ni Ni 0.3393 1.1124 'International Tables Vol C Tables 4.2.6.8 and 6.1.1.4'

loop_
_geom_angle_atom_site_label_1
_geom_angle_atom_site_label_2
_geom_angle_atom_site_label_3
_geom_angle
C8 C1 C2 123.63(10)
C8 C1 Ni1 125.23(9)
C2 C1 Ni1 111.10(8)
C3 C2 C7 117.26(10)
C3 C2 C1 121.35(10)
C7 C2 C1 121.04(10)
C4 C3 C2 121.50(11)
C4 C3 H3 119.2
C2 C3 H3 119.2
C5 C4 C3 119.74(12)
C5 C4 H4 120.1
C3 C4 H4 120.1
C6 C5 C4 120.08(12)
C6 C5 H5 120.0
C4 C5 H5 120.0
C5 C6 C7 119.97(11)
C5 C6 H6 120.0
C7 C6 H6 120.0
C6 C7 C2 121.44(11)
C6 C7 H7 119.3
C2 C7 H7 119.3
C1 C8 C9 130.58(11)
C1 C8 H8 114.7
C9 C8 H8 114.7
C10 C9 C14 117.33(13)
C10 C9 C8 123.98(12)
C14 C9 C8 118.61(13)
C11 C10 C9 121.41(16)
C11 C10 H10 119.3
C9 C10 H10 119.3
C12 C11 C10 120.00(18)
C12 C11 H11 120.0
C10 C11 H11 120.0
C13 C12 C11 120.01(15)
C13 C12 H12 120.0
C11 C12 H12 120.0
C12 C13 C14 120.44(17)
C12 C13 H13 119.8
C14 C13 H13 119.8
C13 C14 C9 120.75(17)
C13 C14 H14 119.6
C9 C14 H14 119.6
O2 C15 O1 125.55(11)
O2 C15 C16 120.40(11)
O1 C15 C16 114.05(11)
C15 C16 H16A 109.5
C15 C16 H16B 109.5
H16A C16 H16B 109.5
C15 C16 H16C 109.5
H16A C16 H16C 109.5
H16B C16 H16C 109.5
C18 C17 P1 112.83(10)
C18 C17 H17A 109.0
P1 C17 H17A 109.0
C18 C17 H17B 109.0
P1 C17 H17B 109.0
H17A C17 H17B 107.8
C17 C18 H18A 109.5
C17 C18 H18B 109.5
H18A C18 H18B 109.5
C17 C18 H18C 109.5
H18A C18 H18C 109.5
H18B C18 H18C 109.5
C20 C19 P1 113.46(10)
C20 C19 H19A 108.9
P1 C19 H19A 108.9
C20 C19 H19B 108.9
P1 C19 H19B 108.9
H19A C19 H19B 107.7
C19 C20 H20A 109.5
C19 C20 H20B 109.5
H20A C20 H20B 109.5
C19 C20 H20C 109.5
H20A C20 H20C 109.5
H20B C20 H20C 109.5
C22 C21 P1 116.23(10)
C22 C21 H21A 108.2
P1 C21 H21A 108.2
C22 C21 H21B 108.2
P1 C21 H21B 108.2
H21A C21 H21B 107.4
C21 C22 H22A 109.5
C21 C22 H22B 109.5
H22A C22 H22B 109.5
C21 C22 H22C 109.5
H22A C22 H22C 109.5
H22B C22 H22C 109.5
C24 C23 P2 114.31(10)
C24 C23 H23A 108.7
P2 C23 H23A 108.7
C24 C23 H23B 108.7
P2 C23 H23B 108.7
H23A C23 H23B 107.6
C23 C24 H24A 109.5
C23 C24 H24B 109.5
H24A C24 H24B 109.5
C23 C24 H24C 109.5
H24A C24 H24C 109.5
H24B C24 H24C 109.5
C26 C25 P2 113.82(10)
C26 C25 H25A 108.8
P2 C25 H25A 108.8
C26 C25 H25B 108.8
P2 C25 H25B 108.8
H25A C25 H25B 107.7
C25 C26 H26A 109.5
C25 C26 H26B 109.5
H26A C26 H26B 109.5
C25 C26 H4C 109.5
H26A C26 H4C 109.5
H26B C26 H4C 109.5
C28 C27 P2 116.67(10)
C28 C27 H27A 108.1
P2 C27 H27A 108.1
C28 C27 H27B 108.1
P2 C27 H27B 108.1
H27A C27 H27B 107.3
C27 C28 H28A 109.5
C27 C28 H28B 109.5
H28A C28 H28B 109.5
C27 C28 H28C 109.5
H28A C28 H28C 109.5
H28B C28 H28C 109.5
C1 Ni1 O1 168.48(4)
C1 Ni1 P2 88.67(3)
O1 Ni1 P2 93.09(3)
C1 Ni1 P1 90.41(3)
O1 Ni1 P1 89.38(3)
P2 Ni1 P1 172.093(13)
C15 O1 Ni1 121.69(7)
C17 P1 C19 102.31(6)
C17 P1 C21 103.82(6)
C19 P1 C21 103.79(6)
C17 P1 Ni1 116.82(4)
C19 P1 Ni1 115.28(4)
C21 P1 Ni1 113.19(4)
C23 P2 C27 103.89(6)
C23 P2 C25 101.82(6)
C27 P2 C25 102.43(7)
C23 P2 Ni1 115.55(4)
C27 P2 Ni1 116.24(4)
C25 P2 Ni1 114.97(4)

loop_
_geom_bond_atom_site_label_1
_geom_bond_atom_site_label_2
_geom_bond_distance
C1 C8 1.3501(17)
C1 C2 1.4889(15)
C1 Ni1 1.9057(11)
C2 C3 1.3976(16)
C2 C7 1.4073(15)
C3 C4 1.3918(17)
C3 H3 0.9500
C4 C5 1.3875(18)
C4 H4 0.9500
C5 C6 1.383(2)
C5 H5 0.9500
C6 C7 1.3857(17)
C6 H6 0.9500
C7 H7 0.9500
C8 C9 1.4789(17)
C8 H8 0.9500
C9 C10 1.398(2)
C9 C14 1.400(2)
C10 C11 1.3909(19)
C10 H10 0.9500
C11 C12 1.379(3)
C11 H11 0.9500
C12 C13 1.367(3)
C12 H12 0.9500
C13 C14 1.400(2)
C13 H13 0.9500
C14 H14 0.9500
C15 O2 1.2276(15)
C15 O1 1.2840(14)
C15 C16 1.5175(16)
C16 H16A 0.9800
C16 H16B 0.9800
C16 H16C 0.9800
C17 C18 1.5200(19)
C17 P1 1.8238(12)
C17 H17A 0.9900
C17 H17B 0.9900
C18 H18A 0.9800
C18 H18B 0.9800
C18 H18C 0.9800
C19 C20 1.522(2)
C19 P1 1.8305(13)
C19 H19A 0.9900
C19 H19B 0.9900
C20 H20A 0.9800
C20 H20B 0.9800
C20 H20C 0.9800
C21 C22 1.5285(18)
C21 P1 1.8332(13)
C21 H21A 0.9900
C21 H21B 0.9900
C22 H22A 0.9800
C22 H22B 0.9800
C22 H22C 0.9800
C23 C24 1.522(2)
C23 P2 1.8327(12)
C23 H23A 0.9900
C23 H23B 0.9900
C24 H24A 0.9800
C24 H24B 0.9800
C24 H24C 0.9800
C25 C26 1.517(2)
C25 P2 1.8357(13)
C25 H25A 0.9900
C25 H25B 0.9900
C26 H26A 0.9800
C26 H26B 0.9800
C26 H4C 0.9800
C27 C28 1.5305(19)
C27 P2 1.8346(13)
C27 H27A 0.9900
C27 H27B 0.9900
C28 H28A 0.9800
C28 H28B 0.9800
C28 H28C 0.9800
Ni1 O1 1.9203(8)
Ni1 P2 2.2250(4)
Ni1 P1 2.2286(4)

loop_
_geom_torsion_atom_site_label_1
_geom_torsion_atom_site_label_2
_geom_torsion_atom_site_label_3
_geom_torsion_atom_site_label_4
_geom_torsion
C8 C1 C2 C3 143.21(12)
Ni1 C1 C2 C3 -39.21(13)
C8 C1 C2 C7 -43.82(17)
Ni1 C1 C2 C7 133.76(10)
C7 C2 C3 C4 0.23(18)
C1 C2 C3 C4 173.45(12)
C2 C3 C4 C5 0.1(2)
C3 C4 C5 C6 0.1(2)
C4 C5 C6 C7 -0.7(2)
C5 C6 C7 C2 1.0(2)
C3 C2 C7 C6 -0.81(17)
C1 C2 C7 C6 -174.05(11)
C2 C1 C8 C9 -11.9(2)
Ni1 C1 C8 C9 170.84(10)
C1 C8 C9 C10 -23.3(2)
C1 C8 C9 C14 160.16(13)
C14 C9 C10 C11 -2.9(2)
C8 C9 C10 C11 -179.47(13)
C9 C10 C11 C12 1.6(2)
C10 C11 C12 C13 0.5(2)
C11 C12 C13 C14 -1.3(2)
C12 C13 C14 C9 -0.2(2)
C10 C9 C14 C13 2.18(19)
C8 C9 C14 C13 178.94(12)
C8 C1 Ni1 O1 -166.91(16)
C2 C1 Ni1 O1 15.6(3)
C8 C1 Ni1 P2 -67.93(10)
C2 C1 Ni1 P2 114.54(7)
C8 C1 Ni1 P1 104.22(10)
C2 C1 Ni1 P1 -73.32(7)
O2 C15 O1 Ni1 -3.09(17)
C16 C15 O1 Ni1 176.45(9)
C1 Ni1 O1 C15 179.75(19)
P2 Ni1 O1 C15 81.21(9)
P1 Ni1 O1 C15 -91.27(9)
C18 C17 P1 C19 169.86(10)
C18 C17 P1 C21 62.10(11)
C18 C17 P1 Ni1 -63.26(11)
C20 C19 P1 C17 -173.24(11)
C20 C19 P1 C21 -65.46(12)
C20 C19 P1 Ni1 58.90(12)
C22 C21 P1 C17 53.20(12)
C22 C21 P1 C19 -53.45(12)
C22 C21 P1 Ni1 -179.15(10)
C1 Ni1 P1 C17 -39.33(6)
O1 Ni1 P1 C17 152.19(5)
C1 Ni1 P1 C19 80.87(6)
O1 Ni1 P1 C19 -87.62(5)
C1 Ni1 P1 C21 -159.85(6)
O1 Ni1 P1 C21 31.67(6)
C24 C23 P2 C27 -57.50(11)
C24 C23 P2 C25 -163.65(10)
C24 C23 P2 Ni1 71.03(11)
C28 C27 P2 C23 -53.01(13)
C28 C27 P2 C25 52.69(13)
C28 C27 P2 Ni1 178.88(10)
C26 C25 P2 C23 -73.83(12)
C26 C25 P2 C27 178.88(11)
C26 C25 P2 Ni1 51.87(12)
C1 Ni1 P2 C23 -169.55(6)
O1 Ni1 P2 C23 -0.94(6)
C1 Ni1 P2 C27 -47.39(6)
O1 Ni1 P2 C27 121.22(6)
C1 Ni1 P2 C25 72.22(6)
O1 Ni1 P2 C25 -119.17(6)
